data_4082659
loop_
_publ_author_name
'Fischer, Paul J.'
'Avena, Laura'
'Bohrmann, Trent D.'
'Neary, Michelle C.'
'Putka, Grace K.'
'Sullivan, Kevin P.'

_publ_section_title
;
 Group VI Metal Carbonyl Complexes of
 Bis((diphenylphosphino)methyl)diphenylborate and an Assessment of Their
 Utility for Template Ligand Syntheses
;
_journal_issue 5
_journal_name_full Organometallics
_journal_page_first 1300
_journal_paper_doi 10.1021/om5001056
_journal_volume 33
_journal_year 2014
_chemical_formula_moiety 'C42 H34 B Mo O4 P2, C8 H16 N'
_chemical_formula_sum 'C50 H50 B Mo N O4 P2'
_chemical_formula_weight 897.60
_chemical_name_common 10105a
_chemical_name_systematic
; 
 ? 
;
_space_group_IT_number 14
_symmetry_cell_setting monoclinic
_symmetry_space_group_name_Hall '-P 2ybc'
_symmetry_space_group_name_H-M 'P 1 21/c 1'
_atom_sites_solution_hydrogens geom
_atom_sites_solution_primary direct
_atom_sites_solution_secondary difmap
_audit_creation_method SHELXL-97
_cell_angle_alpha 90.00
_cell_angle_beta 105.483(2)
_cell_angle_gamma 90.00
_cell_formula_units_Z 4
_cell_length_a 15.6347(19)
_cell_length_b 11.5355(14)
_cell_length_c 24.918(3)
_cell_measurement_reflns_used 2970
_cell_measurement_temperature 123(2)
_cell_measurement_theta_max 27.40
_cell_measurement_theta_min 2.22
_cell_volume 4331.0(9)
_computing_cell_refinement 'Bruker SMART'
_computing_data_collection 'Bruker SMART'
_computing_data_reduction 'Bruker SAINT'
_computing_molecular_graphics 'Bruker SHELXTL'
_computing_publication_material 'Bruker SHELXTL'
_computing_structure_refinement 'Bruker SHELXTL'
_computing_structure_solution 'Bruker SHELXTL'
_diffrn_ambient_temperature 123(2)
_diffrn_measured_fraction_theta_full 0.994
_diffrn_measured_fraction_theta_max 0.994
_diffrn_measurement_device_type 'CCD area detector'
_diffrn_measurement_method 'phi and omega scans'
_diffrn_radiation_monochromator graphite
_diffrn_radiation_source 'sealed tube'
_diffrn_radiation_type MoK\a
_diffrn_radiation_wavelength 0.71073
_diffrn_reflns_av_R_equivalents 0.0422
_diffrn_reflns_av_sigmaI/netI 0.0308
_diffrn_reflns_limit_h_max 19
_diffrn_reflns_limit_h_min -20
_diffrn_reflns_limit_k_max 14
_diffrn_reflns_limit_k_min 0
_diffrn_reflns_limit_l_max 32
_diffrn_reflns_limit_l_min 0
_diffrn_reflns_number 51160
_diffrn_reflns_theta_full 27.50
_diffrn_reflns_theta_max 27.50
_diffrn_reflns_theta_min 1.35
_exptl_absorpt_coefficient_mu 0.423
_exptl_absorpt_correction_T_max 0.967
_exptl_absorpt_correction_T_min 0.862
_exptl_absorpt_correction_type multi-scan
_exptl_absorpt_process_details 'SADABS (Sheldrick, 2008)'
_exptl_crystal_colour Colorless
_exptl_crystal_density_diffrn 1.377
_exptl_crystal_density_method 'not measured'
_exptl_crystal_description Plate
_exptl_crystal_F_000 1864
_exptl_crystal_size_max 0.35
_exptl_crystal_size_mid 0.35
_exptl_crystal_size_min 0.08
_refine_diff_density_max 0.522
_refine_diff_density_min -0.403
_refine_diff_density_rms 0.074
_refine_ls_extinction_method none
_refine_ls_goodness_of_fit_ref 1.079
_refine_ls_hydrogen_treatment constr
_refine_ls_matrix_type full
_refine_ls_number_parameters 532
_refine_ls_number_reflns 9884
_refine_ls_number_restraints 0
_refine_ls_restrained_S_all 1.079
_refine_ls_R_factor_all 0.0507
_refine_ls_R_factor_gt 0.0347
_refine_ls_shift/su_max 0.001
_refine_ls_shift/su_mean 0.000
_refine_ls_structure_factor_coef Fsqd
_refine_ls_weighting_details 'calc w=1/[\s^2^(Fo^2^)+(0.0325P)^2^+4.7523P] where P=(Fo^2^+2Fc^2^)/3'
_refine_ls_weighting_scheme calc
_refine_ls_wR_factor_gt 0.0788
_refine_ls_wR_factor_ref 0.0869
_reflns_number_gt 8014
_reflns_number_total 9884
_reflns_threshold_expression >2sigma(I)
_cod_data_source_file om5001056_si_003.cif
_cod_data_source_block 10105a
_cod_depositor_comments
;
The following automatic conversions were performed:

'_symmetry_cell_setting' value 'Monoclinic' changed to 'monoclinic'
according to
/usr/data/users/saulius/crontab/automatic-downloads/current/ACS/lib/dictionaries/cif_core.dic
dictionary named 'cif_core.dic' version 2.4.2 from
2011-04-26.

'_exptl_absorpt_correction_type' value 'Multi-scan'
changed to 'multi-scan' according to
/usr/data/users/saulius/crontab/automatic-downloads/current/ACS/lib/dictionaries/cif_core.dic
dictionary named 'cif_core.dic' version 2.4.2 from 2011-04-26.

Automatic conversion script
Id: cif_fix_values 2281 2013-09-26 08:29:07Z andrius 
;
_cod_original_cell_volume 4330.9(9)
_cod_original_sg_symbol_H-M P2(1)/c
_cod_database_code 4082659

loop_
_symmetry_equiv_pos_as_xyz
'x, y, z'
'-x, y+1/2, -z+1/2'
'-x, -y, -z'
'x, -y-1/2, z-1/2'

loop_
_atom_site_label
_atom_site_type_symbol
_atom_site_fract_x
_atom_site_fract_y
_atom_site_fract_z
_atom_site_U_iso_or_equiv
_atom_site_adp_type
_atom_site_occupancy
_atom_site_symmetry_multiplicity
_atom_site_calc_flag
_atom_site_refinement_flags
Mo1 Mo 0.373868(12) 0.653939(16) 0.616025(7) 0.01677(6) Uani 1 1 d .
C1 C 0.33512(15) 0.5001(2) 0.57861(9) 0.0231(5) Uani 1 1 d .
O1 O 0.32056(13) 0.40903(16) 0.55954(8) 0.0373(4) Uani 1 1 d .
C2 C 0.43943(15) 0.6773(2) 0.55927(10) 0.0260(5) Uani 1 1 d .
O2 O 0.47679(13) 0.68435(18) 0.52492(8) 0.0419(5) Uani 1 1 d .
C3 C 0.47697(15) 0.5699(2) 0.66384(10) 0.0235(5) Uani 1 1 d .
O3 O 0.54004(12) 0.52577(17) 0.69139(8) 0.0363(4) Uani 1 1 d .
C4 C 0.42613(17) 0.8009(2) 0.65786(11) 0.0316(6) Uani 1 1 d .
O4 O 0.45910(16) 0.88159(18) 0.68086(10) 0.0609(7) Uani 1 1 d .
P1 P 0.25438(4) 0.79476(5) 0.56486(2) 0.01676(11) Uani 1 1 d .
C5 C 0.18566(14) 0.84818(18) 0.60777(8) 0.0169(4) Uani 1 1 d .
H5A H 0.2259 0.8753 0.6433 0.020 Uiso 1 1 calc R
H5B H 0.1535 0.9171 0.5889 0.020 Uiso 1 1 calc R
B1 B 0.11181(15) 0.7615(2) 0.62332(9) 0.0149(4) Uani 1 1 d .
C6 C 0.15157(13) 0.62938(18) 0.64149(9) 0.0169(4) Uani 1 1 d .
H6A H 0.1360 0.5817 0.6072 0.020 Uiso 1 1 calc R
H6B H 0.1175 0.5975 0.6664 0.020 Uiso 1 1 calc R
P2 P 0.26810(3) 0.60206(5) 0.67514(2) 0.01532(11) Uani 1 1 d .
C7 C 0.17941(14) 0.7609(2) 0.49640(9) 0.0202(4) Uani 1 1 d .
C8 C 0.12873(19) 0.8462(2) 0.46368(11) 0.0389(7) Uani 1 1 d .
H8A H 0.1341 0.9242 0.4764 0.047 Uiso 1 1 calc R
C9 C 0.06998(19) 0.8198(3) 0.41250(12) 0.0413(7) Uani 1 1 d .
H9A H 0.0352 0.8794 0.3909 0.050 Uiso 1 1 calc R
C10 C 0.06230(17) 0.7090(3) 0.39346(10) 0.0323(6) Uani 1 1 d .
H10A H 0.0210 0.6904 0.3590 0.039 Uiso 1 1 calc R
C11 C 0.1146(2) 0.6239(3) 0.42432(12) 0.0467(8) Uani 1 1 d .
H11A H 0.1108 0.5467 0.4106 0.056 Uiso 1 1 calc R
C12 C 0.1733(2) 0.6499(2) 0.47564(11) 0.0391(7) Uani 1 1 d .
H12A H 0.2093 0.5904 0.4965 0.047 Uiso 1 1 calc R
C13 C 0.30839(14) 0.9265(2) 0.54812(9) 0.0211(5) Uani 1 1 d .
C14 C 0.34629(16) 0.9256(2) 0.50325(10) 0.0292(5) Uani 1 1 d .
H14A H 0.3399 0.8593 0.4799 0.035 Uiso 1 1 calc R
C15 C 0.39332(18) 1.0214(3) 0.49275(12) 0.0382(7) Uani 1 1 d .
H15A H 0.4186 1.0206 0.4621 0.046 Uiso 1 1 calc R
C16 C 0.40347(18) 1.1181(3) 0.52691(13) 0.0415(7) Uani 1 1 d .
H16A H 0.4370 1.1826 0.5202 0.050 Uiso 1 1 calc R
C17 C 0.36505(17) 1.1209(2) 0.57051(12) 0.0352(6) Uani 1 1 d .
H17A H 0.3707 1.1879 0.5933 0.042 Uiso 1 1 calc R
C18 C 0.31791(15) 1.0252(2) 0.58119(10) 0.0257(5) Uani 1 1 d .
H18A H 0.2919 1.0273 0.6115 0.031 Uiso 1 1 calc R
C19 C 0.02334(14) 0.75119(19) 0.56907(9) 0.0172(4) Uani 1 1 d .
C20 C -0.01465(17) 0.6479(2) 0.54579(11) 0.0340(6) Uani 1 1 d .
H20A H 0.0110 0.5771 0.5618 0.041 Uiso 1 1 calc R
C21 C -0.08903(18) 0.6433(2) 0.49972(12) 0.0409(7) Uani 1 1 d .
H21A H -0.1129 0.5703 0.4855 0.049 Uiso 1 1 calc R
C22 C -0.12756(16) 0.7428(2) 0.47505(10) 0.0283(5) Uani 1 1 d .
H22A H -0.1780 0.7401 0.4437 0.034 Uiso 1 1 calc R
C23 C -0.09171(17) 0.8471(2) 0.49659(10) 0.0319(6) Uani 1 1 d .
H23A H -0.1174 0.9173 0.4798 0.038 Uiso 1 1 calc R
C24 C -0.01847(16) 0.8510(2) 0.54258(10) 0.0283(5) Uani 1 1 d .
H24A H 0.0042 0.9245 0.5567 0.034 Uiso 1 1 calc R
C25 C 0.07517(14) 0.82425(18) 0.67244(8) 0.0170(4) Uani 1 1 d .
C26 C 0.09054(16) 0.9408(2) 0.68750(10) 0.0242(5) Uani 1 1 d .
H26A H 0.1282 0.9847 0.6710 0.029 Uiso 1 1 calc R
C27 C 0.05307(17) 0.9952(2) 0.72563(10) 0.0280(5) Uani 1 1 d .
H27A H 0.0649 1.0748 0.7341 0.034 Uiso 1 1 calc R
C28 C -0.00107(16) 0.9345(2) 0.75121(9) 0.0254(5) Uani 1 1 d .
H28A H -0.0264 0.9713 0.7774 0.030 Uiso 1 1 calc R
C29 C -0.01769(16) 0.8186(2) 0.73778(9) 0.0238(5) Uani 1 1 d .
H29A H -0.0544 0.7750 0.7551 0.029 Uiso 1 1 calc R
C30 C 0.01929(14) 0.7659(2) 0.69897(9) 0.0207(4) Uani 1 1 d .
H30A H 0.0060 0.6867 0.6901 0.025 Uiso 1 1 calc R
C31 C 0.29376(15) 0.6557(2) 0.74706(9) 0.0214(4) Uani 1 1 d .
C32 C 0.38171(19) 0.6818(3) 0.77433(11) 0.0399(7) Uani 1 1 d .
H32A H 0.4257 0.6765 0.7545 0.048 Uiso 1 1 calc R
C33 C 0.4064(2) 0.7152(3) 0.82983(11) 0.0486(8) Uani 1 1 d .
H33A H 0.4668 0.7318 0.8479 0.058 Uiso 1 1 calc R
C34 C 0.3424(2) 0.7241(2) 0.85863(11) 0.0412(7) Uani 1 1 d .
H34A H 0.3586 0.7468 0.8966 0.049 Uiso 1 1 calc R
C35 C 0.2556(2) 0.7001(2) 0.83239(11) 0.0377(6) Uani 1 1 d .
H35A H 0.2116 0.7072 0.8522 0.045 Uiso 1 1 calc R
C36 C 0.23123(17) 0.6654(2) 0.77670(10) 0.0293(5) Uani 1 1 d .
H36A H 0.1709 0.6482 0.7590 0.035 Uiso 1 1 calc R
C37 C 0.27149(14) 0.44347(18) 0.68833(8) 0.0175(4) Uani 1 1 d .
C38 C 0.35158(15) 0.3920(2) 0.71702(10) 0.0240(5) Uani 1 1 d .
H38A H 0.4026 0.4390 0.7308 0.029 Uiso 1 1 calc R
C39 C 0.35757(17) 0.2729(2) 0.72565(10) 0.0276(5) Uani 1 1 d .
H39A H 0.4126 0.2394 0.7452 0.033 Uiso 1 1 calc R
C40 C 0.28413(17) 0.2027(2) 0.70607(10) 0.0266(5) Uani 1 1 d .
H40A H 0.2884 0.1214 0.7121 0.032 Uiso 1 1 calc R
C41 C 0.20457(17) 0.2522(2) 0.67770(10) 0.0259(5) Uani 1 1 d .
H41A H 0.1538 0.2046 0.6642 0.031 Uiso 1 1 calc R
C42 C 0.19819(16) 0.37151(19) 0.66869(9) 0.0219(5) Uani 1 1 d .
H42A H 0.1431 0.4043 0.6489 0.026 Uiso 1 1 calc R
N1 N 0.26086(14) 0.28933(19) 0.38770(8) 0.0289(5) Uani 1 1 d .
C43 C 0.29744(18) 0.3779(2) 0.43178(11) 0.0346(6) Uani 1 1 d .
H43A H 0.3501 0.3473 0.4596 0.042 Uiso 1 1 calc R
H43B H 0.2522 0.4007 0.4510 0.042 Uiso 1 1 calc R
C44 C 0.3222(2) 0.4791(3) 0.40124(12) 0.0414(7) Uani 1 1 d .
H44A H 0.3851 0.4738 0.4006 0.050 Uiso 1 1 calc R
H44B H 0.3133 0.5529 0.4193 0.050 Uiso 1 1 calc R
C45 C 0.2601(2) 0.4724(3) 0.34130(12) 0.0398(7) Uani 1 1 d .
H45A H 0.2204 0.5408 0.3332 0.048 Uiso 1 1 calc R
H45B H 0.2950 0.4690 0.3135 0.048 Uiso 1 1 calc R
C46 C 0.20688(18) 0.3620(2) 0.34008(11) 0.0333(6) Uani 1 1 d .
H46A H 0.1477 0.3795 0.3454 0.040 Uiso 1 1 calc R
H46B H 0.1990 0.3211 0.3042 0.040 Uiso 1 1 calc R
C47 C 0.33150(17) 0.2219(2) 0.36980(10) 0.0297(5) Uani 1 1 d .
H47A H 0.3804 0.1995 0.4024 0.036 Uiso 1 1 calc R
H47B H 0.3561 0.2680 0.3439 0.036 Uiso 1 1 calc R
C48 C 0.2827(2) 0.1159(2) 0.34098(12) 0.0371(6) Uani 1 1 d .
H48A H 0.3237 0.0493 0.3443 0.045 Uiso 1 1 calc R
H48B H 0.2554 0.1319 0.3010 0.045 Uiso 1 1 calc R
C49 C 0.21083(18) 0.0908(3) 0.37140(11) 0.0361(6) Uani 1 1 d .
H49A H 0.1525 0.0785 0.3442 0.043 Uiso 1 1 calc R
H49B H 0.2262 0.0206 0.3948 0.043 Uiso 1 1 calc R
C50 C 0.20798(18) 0.1958(3) 0.40706(11) 0.0355(6) Uani 1 1 d .
H50A H 0.2346 0.1777 0.4469 0.043 Uiso 1 1 calc R
H50B H 0.1459 0.2214 0.4023 0.043 Uiso 1 1 calc R

loop_
_atom_site_aniso_label
_atom_site_aniso_U_11
_atom_site_aniso_U_22
_atom_site_aniso_U_33
_atom_site_aniso_U_23
_atom_site_aniso_U_13
_atom_site_aniso_U_12
Mo1 0.01416(9) 0.01870(10) 0.01779(9) 0.00294(7) 0.00485(7) -0.00023(7)
C1 0.0237(12) 0.0281(13) 0.0188(11) 0.0030(9) 0.0083(9) 0.0014(9)
O1 0.0517(12) 0.0276(10) 0.0328(10) -0.0079(8) 0.0115(9) -0.0033(9)
C2 0.0209(11) 0.0263(13) 0.0317(13) 0.0087(10) 0.0082(10) 0.0014(9)
O2 0.0374(11) 0.0528(13) 0.0446(11) 0.0160(10) 0.0267(9) 0.0044(9)
C3 0.0202(11) 0.0252(12) 0.0267(12) 0.0040(9) 0.0093(9) -0.0008(9)
O3 0.0238(9) 0.0418(11) 0.0413(11) 0.0119(9) 0.0051(8) 0.0089(8)
C4 0.0264(13) 0.0268(13) 0.0318(13) 0.0065(11) -0.0092(10) 0.0000(11)
O4 0.0649(15) 0.0327(11) 0.0586(14) -0.0008(10) -0.0295(12) -0.0114(11)
P1 0.0164(3) 0.0183(3) 0.0153(3) 0.0021(2) 0.0038(2) -0.0009(2)
C5 0.0174(10) 0.0167(10) 0.0159(10) 0.0007(8) 0.0029(8) 0.0001(8)
B1 0.0138(11) 0.0157(11) 0.0147(11) 0.0003(9) 0.0027(9) 0.0006(9)
C6 0.0149(10) 0.0163(10) 0.0194(10) 0.0008(8) 0.0044(8) -0.0006(8)
P2 0.0145(3) 0.0166(3) 0.0148(2) 0.0019(2) 0.0037(2) 0.0005(2)
C7 0.0179(11) 0.0276(12) 0.0158(10) 0.0005(9) 0.0057(8) -0.0015(9)
C8 0.0458(16) 0.0292(14) 0.0315(14) -0.0023(11) -0.0075(12) 0.0081(12)
C9 0.0372(16) 0.0473(18) 0.0304(14) 0.0049(12) -0.0068(12) 0.0092(13)
C10 0.0266(13) 0.0510(17) 0.0172(11) -0.0029(11) 0.0023(10) -0.0058(12)
C11 0.0558(19) 0.0390(17) 0.0347(15) -0.0132(13) -0.0065(14) 0.0022(14)
C12 0.0467(17) 0.0325(14) 0.0291(13) -0.0010(11) -0.0055(12) 0.0071(13)
C13 0.0171(10) 0.0224(11) 0.0223(11) 0.0087(9) 0.0025(9) 0.0006(9)
C14 0.0279(13) 0.0344(14) 0.0280(12) 0.0125(10) 0.0118(10) 0.0040(11)
C15 0.0285(14) 0.0486(17) 0.0408(15) 0.0244(13) 0.0149(12) 0.0032(12)
C16 0.0263(13) 0.0387(16) 0.0557(18) 0.0259(14) 0.0044(13) -0.0087(12)
C17 0.0290(13) 0.0255(13) 0.0444(16) 0.0097(11) -0.0017(12) -0.0071(10)
C18 0.0227(12) 0.0250(12) 0.0279(12) 0.0060(10) 0.0042(10) -0.0034(9)
C19 0.0155(10) 0.0201(11) 0.0170(10) -0.0012(8) 0.0059(8) -0.0002(8)
C20 0.0258(13) 0.0237(12) 0.0430(15) -0.0072(11) -0.0073(11) 0.0049(10)
C21 0.0305(14) 0.0326(15) 0.0482(17) -0.0209(13) -0.0091(12) 0.0037(12)
C22 0.0187(11) 0.0457(15) 0.0190(11) -0.0046(10) 0.0025(9) 0.0020(11)
C23 0.0265(12) 0.0346(14) 0.0299(13) 0.0120(11) -0.0007(10) 0.0019(11)
C24 0.0240(12) 0.0249(12) 0.0312(13) 0.0036(10) -0.0009(10) -0.0033(10)
C25 0.0145(10) 0.0183(11) 0.0154(10) 0.0018(8) -0.0007(8) 0.0035(8)
C26 0.0274(12) 0.0218(12) 0.0251(12) -0.0007(9) 0.0100(10) -0.0033(9)
C27 0.0373(14) 0.0188(11) 0.0276(12) -0.0067(9) 0.0080(11) -0.0011(10)
C28 0.0304(12) 0.0273(12) 0.0191(11) -0.0039(9) 0.0080(9) 0.0054(10)
C29 0.0257(12) 0.0268(12) 0.0209(11) 0.0025(9) 0.0094(9) 0.0016(9)
C30 0.0215(11) 0.0190(11) 0.0216(11) 0.0003(9) 0.0057(9) 0.0015(9)
C31 0.0265(11) 0.0190(11) 0.0179(10) 0.0013(9) 0.0043(9) 0.0001(9)
C32 0.0333(14) 0.062(2) 0.0236(13) -0.0059(12) 0.0059(11) -0.0159(13)
C33 0.0485(18) 0.067(2) 0.0248(14) -0.0087(14) 0.0005(13) -0.0216(16)
C34 0.067(2) 0.0350(15) 0.0194(12) -0.0042(11) 0.0083(13) -0.0019(14)
C35 0.0543(18) 0.0390(15) 0.0261(13) 0.0016(11) 0.0213(13) 0.0127(13)
C36 0.0314(13) 0.0327(14) 0.0246(12) 0.0012(10) 0.0086(10) 0.0073(11)
C37 0.0221(11) 0.0178(10) 0.0142(10) 0.0030(8) 0.0077(8) 0.0030(8)
C38 0.0215(11) 0.0264(12) 0.0250(12) 0.0073(10) 0.0076(9) 0.0025(9)
C39 0.0292(13) 0.0292(13) 0.0256(12) 0.0090(10) 0.0094(10) 0.0109(10)
C40 0.0407(14) 0.0191(11) 0.0231(12) 0.0048(9) 0.0137(10) 0.0069(10)
C41 0.0329(13) 0.0200(11) 0.0245(12) -0.0001(9) 0.0074(10) -0.0040(10)
C42 0.0249(12) 0.0196(11) 0.0211(11) 0.0020(9) 0.0057(9) 0.0004(9)
N1 0.0254(10) 0.0382(12) 0.0226(10) -0.0019(9) 0.0057(8) 0.0021(9)
C43 0.0326(14) 0.0434(16) 0.0271(13) -0.0095(11) 0.0065(11) 0.0004(12)
C44 0.0384(16) 0.0460(17) 0.0385(16) -0.0113(13) 0.0078(13) -0.0097(13)
C45 0.0390(16) 0.0434(17) 0.0358(15) 0.0026(13) 0.0076(12) -0.0036(13)
C46 0.0302(13) 0.0392(15) 0.0270(13) 0.0005(11) 0.0015(10) 0.0026(11)
C47 0.0283(13) 0.0369(14) 0.0261(12) -0.0003(11) 0.0113(10) 0.0019(11)
C48 0.0440(16) 0.0369(15) 0.0330(14) -0.0025(12) 0.0148(12) -0.0011(12)
C49 0.0330(14) 0.0426(16) 0.0305(14) 0.0073(12) 0.0046(11) -0.0041(12)
C50 0.0274(13) 0.0508(17) 0.0308(14) 0.0074(12) 0.0123(11) -0.0014(12)

loop_
_atom_type_symbol
_atom_type_description
_atom_type_scat_dispersion_real
_atom_type_scat_dispersion_imag
_atom_type_scat_source
C C 0.0033 0.0016 'International Tables Vol C Tables 4.2.6.8 and 6.1.1.4'
H H 0.0000 0.0000 'International Tables Vol C Tables 4.2.6.8 and 6.1.1.4'
B B 0.0013 0.0007 'International Tables Vol C Tables 4.2.6.8 and 6.1.1.4'
N N 0.0061 0.0033 'International Tables Vol C Tables 4.2.6.8 and 6.1.1.4'
O O 0.0106 0.0060 'International Tables Vol C Tables 4.2.6.8 and 6.1.1.4'
P P 0.1023 0.0942 'International Tables Vol C Tables 4.2.6.8 and 6.1.1.4'
Mo Mo -1.6832 0.6857 'International Tables Vol C Tables 4.2.6.8 and 6.1.1.4'

loop_
_geom_angle_atom_site_label_1
_geom_angle_atom_site_label_2
_geom_angle_atom_site_label_3
_geom_angle
C2 Mo1 C3 90.17(9)
C2 Mo1 C1 86.48(10)
C3 Mo1 C1 86.74(10)
C2 Mo1 C4 92.22(11)
C3 Mo1 C4 87.09(10)
C1 Mo1 C4 173.69(10)
C2 Mo1 P1 90.34(7)
C3 Mo1 P1 169.39(7)
C1 Mo1 P1 103.87(7)
C4 Mo1 P1 82.30(7)
C2 Mo1 P2 169.14(7)
C3 Mo1 P2 94.95(7)
C1 Mo1 P2 84.26(6)
C4 Mo1 P2 97.60(8)
P1 Mo1 P2 86.39(2)
O1 C1 Mo1 173.9(2)
O2 C2 Mo1 176.0(2)
O3 C3 Mo1 176.3(2)
O4 C4 Mo1 176.8(3)
C5 P1 C7 106.76(10)
C5 P1 C13 103.48(10)
C7 P1 C13 100.53(10)
C5 P1 Mo1 113.11(7)
C7 P1 Mo1 122.07(8)
C13 P1 Mo1 108.70(7)
B1 C5 P1 119.61(15)
B1 C5 H5A 107.4
P1 C5 H5A 107.4
B1 C5 H5B 107.4
P1 C5 H5B 107.4
H5A C5 H5B 106.9
C5 B1 C25 108.14(17)
C5 B1 C19 109.59(16)
C25 B1 C19 104.86(16)
C5 B1 C6 112.67(17)
C25 B1 C6 112.25(17)
C19 B1 C6 109.03(17)
B1 C6 P2 122.71(14)
B1 C6 H6A 106.7
P2 C6 H6A 106.7
B1 C6 H6B 106.7
P2 C6 H6B 106.7
H6A C6 H6B 106.6
C6 P2 C31 108.81(10)
C6 P2 C37 103.30(10)
C31 P2 C37 99.83(10)
C6 P2 Mo1 114.55(7)
C31 P2 Mo1 118.43(8)
C37 P2 Mo1 109.86(7)
C12 C7 C8 117.9(2)
C12 C7 P1 120.73(18)
C8 C7 P1 121.31(19)
C7 C8 C9 121.2(3)
C7 C8 H8A 119.4
C9 C8 H8A 119.4
C10 C9 C8 120.1(3)
C10 C9 H9A 120.0
C8 C9 H9A 120.0
C9 C10 C11 119.6(2)
C9 C10 H10A 120.2
C11 C10 H10A 120.2
C10 C11 C12 120.5(3)
C10 C11 H11A 119.8
C12 C11 H11A 119.8
C7 C12 C11 120.6(3)
C7 C12 H12A 119.7
C11 C12 H12A 119.7
C18 C13 C14 118.6(2)
C18 C13 P1 121.68(17)
C14 C13 P1 119.58(19)
C15 C14 C13 120.2(3)
C15 C14 H14A 119.9
C13 C14 H14A 119.9
C16 C15 C14 120.3(3)
C16 C15 H15A 119.9
C14 C15 H15A 119.9
C17 C16 C15 120.1(2)
C17 C16 H16A 120.0
C15 C16 H16A 120.0
C16 C17 C18 119.9(3)
C16 C17 H17A 120.1
C18 C17 H17A 120.1
C13 C18 C17 121.0(2)
C13 C18 H18A 119.5
C17 C18 H18A 119.5
C20 C19 C24 114.5(2)
C20 C19 B1 124.9(2)
C24 C19 B1 120.54(19)
C19 C20 C21 123.0(2)
C19 C20 H20A 118.5
C21 C20 H20A 118.5
C22 C21 C20 120.5(2)
C22 C21 H21A 119.7
C20 C21 H21A 119.7
C21 C22 C23 118.4(2)
C21 C22 H22A 120.8
C23 C22 H22A 120.8
C22 C23 C24 120.7(2)
C22 C23 H23A 119.6
C24 C23 H23A 119.6
C23 C24 C19 122.8(2)
C23 C24 H24A 118.6
C19 C24 H24A 118.6
C26 C25 C30 114.8(2)
C26 C25 B1 123.47(19)
C30 C25 B1 121.51(19)
C27 C26 C25 122.9(2)
C27 C26 H26A 118.6
C25 C26 H26A 118.6
C28 C27 C26 120.6(2)
C28 C27 H27A 119.7
C26 C27 H27A 119.7
C27 C28 C29 118.5(2)
C27 C28 H28A 120.8
C29 C28 H28A 120.8
C28 C29 C30 120.2(2)
C28 C29 H29A 119.9
C30 C29 H29A 119.9
C29 C30 C25 123.0(2)
C29 C30 H30A 118.5
C25 C30 H30A 118.5
C36 C31 C32 118.0(2)
C36 C31 P2 123.29(18)
C32 C31 P2 118.57(18)
C33 C32 C31 121.4(3)
C33 C32 H32A 119.3
C31 C32 H32A 119.3
C34 C33 C32 119.4(3)
C34 C33 H33A 120.3
C32 C33 H33A 120.3
C35 C34 C33 120.0(2)
C35 C34 H34A 120.0
C33 C34 H34A 120.0
C34 C35 C36 120.4(3)
C34 C35 H35A 119.8
C36 C35 H35A 119.8
C31 C36 C35 120.8(3)
C31 C36 H36A 119.6
C35 C36 H36A 119.6
C42 C37 C38 117.8(2)
C42 C37 P2 122.87(16)
C38 C37 P2 119.23(17)
C39 C38 C37 120.9(2)
C39 C38 H38A 119.6
C37 C38 H38A 119.6
C40 C39 C38 120.6(2)
C40 C39 H39A 119.7
C38 C39 H39A 119.7
C41 C40 C39 119.3(2)
C41 C40 H40A 120.4
C39 C40 H40A 120.4
C40 C41 C42 120.5(2)
C40 C41 H41A 119.8
C42 C41 H41A 119.8
C41 C42 C37 121.0(2)
C41 C42 H42A 119.5
C37 C42 H42A 119.5
C43 N1 C47 113.66(19)
C43 N1 C46 102.8(2)
C47 N1 C46 110.63(19)
C43 N1 C50 112.7(2)
C47 N1 C50 103.4(2)
C46 N1 C50 114.0(2)
N1 C43 C44 105.0(2)
N1 C43 H43A 110.8
C44 C43 H43A 110.8
N1 C43 H43B 110.8
C44 C43 H43B 110.8
H43A C43 H43B 108.8
C43 C44 C45 105.7(2)
C43 C44 H44A 110.6
C45 C44 H44A 110.6
C43 C44 H44B 110.6
C45 C44 H44B 110.6
H44A C44 H44B 108.7
C46 C45 C44 105.1(2)
C46 C45 H45A 110.7
C44 C45 H45A 110.7
C46 C45 H45B 110.7
C44 C45 H45B 110.7
H45A C45 H45B 108.8
N1 C46 C45 105.2(2)
N1 C46 H46A 110.7
C45 C46 H46A 110.7
N1 C46 H46B 110.7
C45 C46 H46B 110.7
H46A C46 H46B 108.8
N1 C47 C48 103.8(2)
N1 C47 H47A 111.0
C48 C47 H47A 111.0
N1 C47 H47B 111.0
C48 C47 H47B 111.0
H47A C47 H47B 109.0
C47 C48 C49 105.1(2)
C47 C48 H48A 110.7
C49 C48 H48A 110.7
C47 C48 H48B 110.7
C49 C48 H48B 110.7
H48A C48 H48B 108.8
C50 C49 C48 106.2(2)
C50 C49 H49A 110.5
C48 C49 H49A 110.5
C50 C49 H49B 110.5
C48 C49 H49B 110.5
H49A C49 H49B 108.7
C49 C50 N1 106.2(2)
C49 C50 H50A 110.5
N1 C50 H50A 110.5
C49 C50 H50B 110.5
N1 C50 H50B 110.5
H50A C50 H50B 108.7

loop_
_geom_bond_atom_site_label_1
_geom_bond_atom_site_label_2
_geom_bond_distance
Mo1 C2 1.974(2)
Mo1 C3 1.983(2)
Mo1 C1 2.021(2)
Mo1 C4 2.043(3)
Mo1 P1 2.5461(6)
Mo1 P2 2.5618(6)
C1 O1 1.151(3)
C2 O2 1.161(3)
C3 O3 1.158(3)
C4 O4 1.141(3)
P1 C5 1.814(2)
P1 C7 1.835(2)
P1 C13 1.839(2)
C5 B1 1.650(3)
C5 H5A 0.9900
C5 H5B 0.9900
B1 C25 1.651(3)
B1 C19 1.660(3)
B1 C6 1.662(3)
C6 P2 1.818(2)
C6 H6A 0.9900
C6 H6B 0.9900
P2 C31 1.836(2)
P2 C37 1.857(2)
C7 C12 1.375(4)
C7 C8 1.384(3)
C8 C9 1.392(4)
C8 H8A 0.9500
C9 C10 1.358(4)
C9 H9A 0.9500
C10 C11 1.374(4)
C10 H10A 0.9500
C11 C12 1.393(4)
C11 H11A 0.9500
C12 H12A 0.9500
C13 C18 1.390(3)
C13 C14 1.398(3)
C14 C15 1.390(4)
C14 H14A 0.9500
C15 C16 1.387(4)
C15 H15A 0.9500
C16 C17 1.375(4)
C16 H16A 0.9500
C17 C18 1.392(3)
C17 H17A 0.9500
C18 H18A 0.9500
C19 C20 1.387(3)
C19 C24 1.399(3)
C20 C21 1.400(3)
C20 H20A 0.9500
C21 C22 1.364(4)
C21 H21A 0.9500
C22 C23 1.374(4)
C22 H22A 0.9500
C23 C24 1.388(3)
C23 H23A 0.9500
C24 H24A 0.9500
C25 C26 1.399(3)
C25 C30 1.401(3)
C26 C27 1.392(3)
C26 H26A 0.9500
C27 C28 1.379(3)
C27 H27A 0.9500
C28 C29 1.386(3)
C28 H28A 0.9500
C29 C30 1.392(3)
C29 H29A 0.9500
C30 H30A 0.9500
C31 C36 1.378(3)
C31 C32 1.394(3)
C32 C33 1.387(4)
C32 H32A 0.9500
C33 C34 1.383(4)
C33 H33A 0.9500
C34 C35 1.368(4)
C34 H34A 0.9500
C35 C36 1.396(4)
C35 H35A 0.9500
C36 H36A 0.9500
C37 C42 1.394(3)
C37 C38 1.398(3)
C38 C39 1.390(3)
C38 H38A 0.9500
C39 C40 1.383(4)
C39 H39A 0.9500
C40 C41 1.380(3)
C40 H40A 0.9500
C41 C42 1.394(3)
C41 H41A 0.9500
C42 H42A 0.9500
N1 C43 1.498(3)
N1 C47 1.512(3)
N1 C46 1.513(3)
N1 C50 1.514(3)
C43 C44 1.500(4)
C43 H43A 0.9900
C43 H43B 0.9900
C44 C45 1.551(4)
C44 H44A 0.9900
C44 H44B 0.9900
C45 C46 1.517(4)
C45 H45A 0.9900
C45 H45B 0.9900
C46 H46A 0.9900
C46 H46B 0.9900
C47 C48 1.517(4)
C47 H47A 0.9900
C47 H47B 0.9900
C48 C49 1.541(4)
C48 H48A 0.9900
C48 H48B 0.9900
C49 C50 1.510(4)
C49 H49A 0.9900
C49 H49B 0.9900
C50 H50A 0.9900
C50 H50B 0.9900

loop_
_geom_torsion_atom_site_label_1
_geom_torsion_atom_site_label_2
_geom_torsion_atom_site_label_3
_geom_torsion_atom_site_label_4
_geom_torsion
C2 Mo1 C1 O1 75.4(19)
C3 Mo1 C1 O1 -15.0(19)
C4 Mo1 C1 O1 -3(2)
P1 Mo1 C1 O1 164.9(19)
P2 Mo1 C1 O1 -110.3(19)
C3 Mo1 C2 O2 78(3)
C1 Mo1 C2 O2 -8(3)
C4 Mo1 C2 O2 165(3)
P1 Mo1 C2 O2 -112(3)
P2 Mo1 C2 O2 -40(3)
C2 Mo1 C3 O3 51(3)
C1 Mo1 C3 O3 137(3)
C4 Mo1 C3 O3 -41(3)
P1 Mo1 C3 O3 -42(4)
P2 Mo1 C3 O3 -139(3)
C2 Mo1 C4 O4 -43(4)
C3 Mo1 C4 O4 47(4)
C1 Mo1 C4 O4 35(5)
P1 Mo1 C4 O4 -133(4)
P2 Mo1 C4 O4 142(4)
C2 Mo1 P1 C5 -162.24(11)
C3 Mo1 P1 C5 -69.5(4)
C1 Mo1 P1 C5 111.30(10)
C4 Mo1 P1 C5 -70.05(11)
P2 Mo1 P1 C5 28.12(8)
C2 Mo1 P1 C7 68.17(11)
C3 Mo1 P1 C7 160.9(4)
C1 Mo1 P1 C7 -18.28(11)
C4 Mo1 P1 C7 160.36(12)
P2 Mo1 P1 C7 -101.46(8)
C2 Mo1 P1 C13 -47.92(11)
C3 Mo1 P1 C13 44.8(4)
C1 Mo1 P1 C13 -134.37(10)
C4 Mo1 P1 C13 44.27(11)
P2 Mo1 P1 C13 142.45(8)
C7 P1 C5 B1 63.89(18)
C13 P1 C5 B1 169.46(15)
Mo1 P1 C5 B1 -73.11(16)
P1 C5 B1 C25 168.50(14)
P1 C5 B1 C19 -77.7(2)
P1 C5 B1 C6 43.8(2)
C5 B1 C6 P2 29.9(2)
C25 B1 C6 P2 -92.4(2)
C19 B1 C6 P2 151.85(15)
B1 C6 P2 C31 71.79(19)
B1 C6 P2 C37 177.21(16)
B1 C6 P2 Mo1 -63.33(18)
C2 Mo1 P2 C6 -48.2(4)
C3 Mo1 P2 C6 -166.09(10)
C1 Mo1 P2 C6 -79.88(10)
C4 Mo1 P2 C6 106.19(10)
P1 Mo1 P2 C6 24.46(8)
C2 Mo1 P2 C31 -178.8(4)
C3 Mo1 P2 C31 63.33(11)
C1 Mo1 P2 C31 149.55(11)
C4 Mo1 P2 C31 -24.38(11)
P1 Mo1 P2 C31 -106.11(8)
C2 Mo1 P2 C37 67.5(4)
C3 Mo1 P2 C37 -50.37(10)
C1 Mo1 P2 C37 35.84(10)
C4 Mo1 P2 C37 -138.09(10)
P1 Mo1 P2 C37 140.18(8)
C5 P1 C7 C12 -118.9(2)
C13 P1 C7 C12 133.4(2)
Mo1 P1 C7 C12 13.3(2)
C5 P1 C7 C8 62.3(2)
C13 P1 C7 C8 -45.4(2)
Mo1 P1 C7 C8 -165.44(19)
C12 C7 C8 C9 3.1(4)
P1 C7 C8 C9 -178.1(2)
C7 C8 C9 C10 -0.8(5)
C8 C9 C10 C11 -1.8(5)
C9 C10 C11 C12 2.0(5)
C8 C7 C12 C11 -2.9(4)
P1 C7 C12 C11 178.3(2)
C10 C11 C12 C7 0.4(5)
C5 P1 C13 C18 22.7(2)
C7 P1 C13 C18 132.93(19)
Mo1 P1 C13 C18 -97.79(19)
C5 P1 C13 C14 -161.67(18)
C7 P1 C13 C14 -51.4(2)
Mo1 P1 C13 C14 77.85(19)
C18 C13 C14 C15 0.8(3)
P1 C13 C14 C15 -174.98(19)
C13 C14 C15 C16 0.4(4)
C14 C15 C16 C17 -1.7(4)
C15 C16 C17 C18 1.7(4)
C14 C13 C18 C17 -0.8(3)
P1 C13 C18 C17 174.88(18)
C16 C17 C18 C13 -0.4(4)
C5 B1 C19 C20 128.3(2)
C25 B1 C19 C20 -115.8(2)
C6 B1 C19 C20 4.6(3)
C5 B1 C19 C24 -50.9(3)
C25 B1 C19 C24 65.0(2)
C6 B1 C19 C24 -174.6(2)
C24 C19 C20 C21 -0.3(4)
B1 C19 C20 C21 -179.5(2)
C19 C20 C21 C22 0.5(5)
C20 C21 C22 C23 -0.1(4)
C21 C22 C23 C24 -0.5(4)
C22 C23 C24 C19 0.7(4)
C20 C19 C24 C23 -0.3(4)
B1 C19 C24 C23 179.0(2)
C5 B1 C25 C26 13.1(3)
C19 B1 C25 C26 -103.8(2)
C6 B1 C25 C26 138.0(2)
C5 B1 C25 C30 -172.50(18)
C19 B1 C25 C30 70.6(2)
C6 B1 C25 C30 -47.6(3)
C30 C25 C26 C27 -0.3(3)
B1 C25 C26 C27 174.4(2)
C25 C26 C27 C28 0.9(4)
C26 C27 C28 C29 -0.4(4)
C27 C28 C29 C30 -0.5(3)
C28 C29 C30 C25 1.0(3)
C26 C25 C30 C29 -0.6(3)
B1 C25 C30 C29 -175.5(2)
C6 P2 C31 C36 26.1(2)
C37 P2 C31 C36 -81.7(2)
Mo1 P2 C31 C36 159.19(18)
C6 P2 C31 C32 -157.8(2)
C37 P2 C31 C32 94.4(2)
Mo1 P2 C31 C32 -24.7(2)
C36 C31 C32 C33 0.7(4)
P2 C31 C32 C33 -175.6(3)
C31 C32 C33 C34 -0.7(5)
C32 C33 C34 C35 0.0(5)
C33 C34 C35 C36 0.7(4)
C32 C31 C36 C35 -0.1(4)
P2 C31 C36 C35 176.1(2)
C34 C35 C36 C31 -0.7(4)
C6 P2 C37 C42 6.4(2)
C31 P2 C37 C42 118.57(19)
Mo1 P2 C37 C42 -116.24(17)
C6 P2 C37 C38 -176.54(17)
C31 P2 C37 C38 -64.37(19)
Mo1 P2 C37 C38 60.82(18)
C42 C37 C38 C39 -0.1(3)
P2 C37 C38 C39 -177.29(18)
C37 C38 C39 C40 -0.2(4)
C38 C39 C40 C41 0.1(4)
C39 C40 C41 C42 0.2(4)
C40 C41 C42 C37 -0.4(4)
C38 C37 C42 C41 0.4(3)
P2 C37 C42 C41 177.48(17)
C47 N1 C43 C44 79.5(3)
C46 N1 C43 C44 -40.1(3)
C50 N1 C43 C44 -163.3(2)
N1 C43 C44 C45 27.1(3)
C43 C44 C45 C46 -3.6(3)
C43 N1 C46 C45 37.6(3)
C47 N1 C46 C45 -84.0(3)
C50 N1 C46 C45 160.0(2)
C44 C45 C46 N1 -20.9(3)
C43 N1 C47 C48 162.2(2)
C46 N1 C47 C48 -82.8(2)
C50 N1 C47 C48 39.6(2)
N1 C47 C48 C49 -31.9(3)
C47 C48 C49 C50 12.0(3)
C48 C49 C50 N1 12.5(3)
C43 N1 C50 C49 -155.5(2)
C47 N1 C50 C49 -32.3(2)
C46 N1 C50 C49 87.9(3)
